data_2237290
loop_
_publ_author_name
'Foladi, Shahrbano'
'Khazaei, Parivash'
'Attar Gharamaleki, Jafar'
'Notash, Behrouz'
'Rofouei, Mohammad Kazem'

_publ_section_title
;
 Dichloridodi-\m~2~-hydroxido-di-\m~3~-oxido-octaphenyltetratin(IV)
 dimethyl sulfoxide disolvate
;
_journal_coeditor_code CV5369
_journal_issue 2
_journal_name_full 'Acta Crystallographica Section E'
_journal_page_first m91
_journal_paper_doi 10.1107/S1600536812051744
_journal_volume 69
_journal_year 2013
_chemical_formula_iupac '[Sn4 (C6 H5)8 Cl2 O2 (O H)2], 2C2 H6 O S'
_chemical_formula_moiety 'C48 H42 Cl2 O4 Sn4, 2(C2 H6 O S)'
_chemical_formula_sum 'C52 H54 Cl2 O6 S2 Sn4'
_chemical_formula_weight 1384.73
_chemical_name_systematic
;
Dichloridodi-\m~2~-hydroxido-di-\m~3~-oxido-octaphenyltetratin(IV)
dimethyl sulfoxide disolvate
;
_space_group_IT_number 14
_symmetry_cell_setting monoclinic
_symmetry_space_group_name_Hall '-P 2yn'
_symmetry_space_group_name_H-M 'P 1 21/n 1'
_atom_sites_solution_hydrogens geom
_atom_sites_solution_primary direct
_atom_sites_solution_secondary difmap
_audit_creation_method SHELXL-97
_cell_angle_alpha 90.00
_cell_angle_beta 93.61(3)
_cell_angle_gamma 90.00
_cell_formula_units_Z 2
_cell_length_a 11.521(2)
_cell_length_b 19.372(4)
_cell_length_c 11.854(2)
_cell_measurement_reflns_used 7108
_cell_measurement_temperature 298(2)
_cell_measurement_theta_max 29.19
_cell_measurement_theta_min 2.02
_cell_volume 2640.4(8)
_computing_cell_refinement 'X-Area (Stoe & Cie, 2005)'
_computing_data_collection 'X-Area (Stoe & Cie, 2005)'
_computing_data_reduction 'X-Area (Stoe & Cie, 2005)'
_computing_molecular_graphics 'ORTEP-3 for Windows (Farrugia, 2012)'
_computing_publication_material 'WinGX (Farrugia, 2012)'
_computing_structure_refinement 'SHELXL-97 (Sheldrick, 2008)'
_computing_structure_solution 'SHELXS-97 (Sheldrick, 2008)'
_diffrn_ambient_temperature 298(2)
_diffrn_detector_area_resol_mean 0.15
_diffrn_measured_fraction_theta_full 0.994
_diffrn_measured_fraction_theta_max 0.994
_diffrn_measurement_device_type 'STOE IPDS 2T'
_diffrn_measurement_method 'rotation method'
_diffrn_radiation_monochromator graphite
_diffrn_radiation_source 'fine-focus sealed tube'
_diffrn_radiation_type MoK\a
_diffrn_radiation_wavelength 0.71073
_diffrn_reflns_av_R_equivalents 0.0952
_diffrn_reflns_av_sigmaI/netI 0.0549
_diffrn_reflns_limit_h_max 14
_diffrn_reflns_limit_h_min -15
_diffrn_reflns_limit_k_max 26
_diffrn_reflns_limit_k_min -26
_diffrn_reflns_limit_l_max 16
_diffrn_reflns_limit_l_min -16
_diffrn_reflns_number 28831
_diffrn_reflns_theta_full 29.19
_diffrn_reflns_theta_max 29.19
_diffrn_reflns_theta_min 2.02
_diffrn_standards_number 0
_exptl_absorpt_coefficient_mu 2.097
_exptl_absorpt_correction_T_max 0.4521
_exptl_absorpt_correction_T_min 0.4203
_exptl_absorpt_correction_type numerical
_exptl_absorpt_process_details '(X-RED32; Stoe & Cie, 2005)'
_exptl_crystal_colour colourless
_exptl_crystal_density_diffrn 1.742
_exptl_crystal_density_method 'not measured'
_exptl_crystal_description block
_exptl_crystal_F_000 1360
_exptl_crystal_size_max 0.50
_exptl_crystal_size_mid 0.47
_exptl_crystal_size_min 0.45
_refine_diff_density_max 0.916
_refine_diff_density_min -0.832
_refine_ls_extinction_method none
_refine_ls_goodness_of_fit_ref 1.050
_refine_ls_hydrogen_treatment mixed
_refine_ls_matrix_type full
_refine_ls_number_parameters 304
_refine_ls_number_reflns 7108
_refine_ls_number_restraints 1
_refine_ls_restrained_S_all 1.051
_refine_ls_R_factor_all 0.0397
_refine_ls_R_factor_gt 0.0304
_refine_ls_shift/su_max 0.002
_refine_ls_shift/su_mean 0.000
_refine_ls_structure_factor_coef Fsqd
_refine_ls_weighting_details 'calc w=1/[\s^2^(Fo^2^)+(0.0328P)^2^+0.0145P] where P=(Fo^2^+2Fc^2^)/3'
_refine_ls_weighting_scheme calc
_refine_ls_wR_factor_gt 0.0757
_refine_ls_wR_factor_ref 0.0789
_reflns_number_gt 6034
_reflns_number_total 7108
_reflns_threshold_expression >2sigma(I)
_cod_data_source_file cv5369.cif
_cod_data_source_block I
_cod_original_cell_volume 2640.4(9)
_cod_original_sg_symbol_H-M 'P 21/n'
_cod_database_code 2237290
_cod_database_fobs_code 2237290

loop_
_symmetry_equiv_pos_as_xyz
'x, y, z'
'-x+1/2, y+1/2, -z+1/2'
'-x, -y, -z'
'x-1/2, -y-1/2, z-1/2'

loop_
_atom_site_type_symbol
_atom_site_label
_atom_site_fract_x
_atom_site_fract_y
_atom_site_fract_z
_atom_site_U_iso_or_equiv
_atom_site_adp_type
_atom_site_calc_flag
_atom_site_refinement_flags
_atom_site_occupancy
_atom_site_symmetry_multiplicity
Sn Sn1 0.923073(16) 0.109727(9) 0.801260(13) 0.03225(6) Uani d . 1 1
Sn Sn2 1.050659(15) 0.052478(9) 1.103601(13) 0.02920(5) Uani d . 1 1
Cl Cl1 0.98076(8) 0.20923(4) 0.92137(6) 0.05121(18) Uani d . 1 1
S S1 0.46511(8) 0.04222(5) 0.28731(8) 0.0587(2) Uani d . 1 1
O O1 0.96963(18) 0.04965(9) 0.93664(14) 0.0343(4) Uani d . 1 1
O O2 1.12468(17) -0.00375(10) 1.24848(15) 0.0344(4) Uani d D 1 1
O O3 0.3549(2) 0.02385(16) 0.3395(2) 0.0620(6) Uani d . 1 1
C C1 0.7530(3) 0.14934(15) 0.7610(2) 0.0386(6) Uani d . 1 1
C C2 0.6974(3) 0.19241(18) 0.8329(3) 0.0491(7) Uani d . 1 1
H H2 0.7309 0.2002 0.9052 0.059 Uiso calc R 1 1
C C3 0.5946(4) 0.2238(2) 0.8011(4) 0.0655(11) Uani d . 1 1
H H3 0.5579 0.2518 0.8517 0.079 Uiso calc R 1 1
C C4 0.5453(3) 0.2137(2) 0.6929(4) 0.0697(11) Uani d . 1 1
H H4 0.4764 0.2360 0.6697 0.084 Uiso calc R 1 1
C C5 0.5987(4) 0.1705(2) 0.6196(3) 0.0676(11) Uani d . 1 1
H H5 0.5652 0.1630 0.5472 0.081 Uiso calc R 1 1
C C6 0.7027(3) 0.13809(19) 0.6540(3) 0.0508(7) Uani d . 1 1
H H6 0.7383 0.1087 0.6046 0.061 Uiso calc R 1 1
C C7 1.0545(3) 0.11797(15) 0.6825(2) 0.0376(6) Uani d . 1 1
C C8 1.0729(3) 0.06512(18) 0.6064(2) 0.0463(7) Uani d . 1 1
H H8 1.0281 0.0253 0.6075 0.056 Uiso calc R 1 1
C C9 1.1578(3) 0.0713(2) 0.5289(3) 0.0558(8) Uani d . 1 1
H H9 1.1704 0.0354 0.4790 0.067 Uiso calc R 1 1
C C10 1.2236(3) 0.1309(2) 0.5260(3) 0.0581(9) Uani d . 1 1
H H10 1.2792 0.1357 0.4729 0.070 Uiso calc R 1 1
C C11 1.2069(3) 0.1829(2) 0.6012(3) 0.0605(9) Uani d . 1 1
H H11 1.2520 0.2227 0.5999 0.073 Uiso calc R 1 1
C C12 1.1228(3) 0.17680(18) 0.6797(3) 0.0510(8) Uani d . 1 1
H H12 1.1124 0.2124 0.7308 0.061 Uiso calc R 1 1
C C13 1.2033(2) 0.10738(14) 1.0699(2) 0.0343(5) Uani d . 1 1
C C14 1.2472(3) 0.10957(18) 0.9635(3) 0.0491(7) Uani d . 1 1
H H14 1.2115 0.0842 0.9045 0.059 Uiso calc R 1 1
C C15 1.3439(3) 0.1494(2) 0.9450(3) 0.0626(10) Uani d . 1 1
H H15 1.3732 0.1506 0.8736 0.075 Uiso calc R 1 1
C C16 1.3969(3) 0.1874(2) 1.0319(4) 0.0640(10) Uani d . 1 1
H H16 1.4614 0.2144 1.0186 0.077 Uiso calc R 1 1
C C17 1.3556(3) 0.18588(19) 1.1379(3) 0.0585(9) Uani d . 1 1
H H17 1.3923 0.2112 1.1965 0.070 Uiso calc R 1 1
C C18 1.2580(3) 0.14597(16) 1.1566(3) 0.0431(6) Uani d . 1 1
H H18 1.2290 0.1452 1.2281 0.052 Uiso calc R 1 1
C C19 0.9102(2) 0.09486(14) 1.1881(2) 0.0356(5) Uani d . 1 1
C C20 0.9278(3) 0.11474(17) 1.3006(2) 0.0489(8) Uani d . 1 1
H H20 0.9998 0.1075 1.3388 0.059 Uiso calc R 1 1
C C21 0.8387(4) 0.1453(2) 1.3562(3) 0.0680(12) Uani d . 1 1
H H21 0.8512 0.1586 1.4313 0.082 Uiso calc R 1 1
C C22 0.7322(4) 0.1558(2) 1.3006(4) 0.0762(14) Uani d . 1 1
H H22 0.6725 0.1759 1.3384 0.091 Uiso calc R 1 1
C C23 0.7139(4) 0.1373(2) 1.1918(4) 0.0757(13) Uani d . 1 1
H H23 0.6415 0.1450 1.1548 0.091 Uiso calc R 1 1
C C24 0.8021(3) 0.10635(18) 1.1330(3) 0.0501(8) Uani d . 1 1
H H24 0.7883 0.0937 1.0577 0.060 Uiso calc R 1 1
C C25 0.4630(5) -0.0023(3) 0.1581(4) 0.0878(16) Uani d . 1 1
H H25A 0.4487 -0.0504 0.1708 0.132 Uiso calc R 1 1
H H25B 0.5366 0.0031 0.1255 0.132 Uiso calc R 1 1
H H25C 0.4024 0.0161 0.1074 0.132 Uiso calc R 1 1
C C26 0.5777(4) -0.0069(3) 0.3584(4) 0.0856(15) Uani d . 1 1
H H26A 0.5851 0.0063 0.4366 0.128 Uiso calc R 1 1
H H26B 0.6498 0.0017 0.3243 0.128 Uiso calc R 1 1
H H26C 0.5590 -0.0551 0.3526 0.128 Uiso calc R 1 1
H H2A 1.1948(17) 0.000(2) 1.265(3) 0.056(11) Uiso d D 1 1

loop_
_atom_site_aniso_label
_atom_site_aniso_U_11
_atom_site_aniso_U_22
_atom_site_aniso_U_33
_atom_site_aniso_U_12
_atom_site_aniso_U_13
_atom_site_aniso_U_23
Sn1 0.03346(10) 0.03404(10) 0.02899(9) 0.00335(7) 0.00002(7) 0.00140(6)
Sn2 0.02770(9) 0.03127(9) 0.02838(9) 0.00062(6) -0.00011(6) -0.00281(6)
Cl1 0.0625(5) 0.0413(4) 0.0486(4) 0.0008(3) -0.0060(3) -0.0099(3)
S1 0.0438(5) 0.0623(6) 0.0697(5) 0.0040(4) 0.0006(4) 0.0115(4)
O1 0.0412(11) 0.0300(9) 0.0305(8) 0.0013(8) -0.0078(7) -0.0007(6)
O2 0.0310(10) 0.0380(10) 0.0335(8) 0.0001(8) -0.0050(7) -0.0015(7)
O3 0.0473(14) 0.0759(18) 0.0629(14) 0.0007(13) 0.0047(11) -0.0011(13)
C1 0.0339(14) 0.0383(14) 0.0435(14) 0.0037(11) 0.0002(11) 0.0092(11)
C2 0.0469(18) 0.0511(18) 0.0506(16) 0.0107(14) 0.0125(14) 0.0096(13)
C3 0.056(2) 0.058(2) 0.086(3) 0.0166(18) 0.026(2) 0.0201(19)
C4 0.0402(18) 0.068(3) 0.100(3) 0.0114(18) -0.0023(19) 0.034(2)
C5 0.061(2) 0.072(3) 0.067(2) 0.004(2) -0.0175(19) 0.0212(19)
C6 0.0478(18) 0.0527(18) 0.0509(17) 0.0036(15) -0.0049(14) 0.0092(14)
C7 0.0392(15) 0.0417(15) 0.0318(12) 0.0018(12) 0.0014(11) 0.0048(10)
C8 0.0459(17) 0.0531(18) 0.0400(14) -0.0018(14) 0.0040(13) -0.0037(12)
C9 0.050(2) 0.076(2) 0.0417(15) 0.0036(18) 0.0085(14) -0.0083(15)
C10 0.0400(17) 0.087(3) 0.0482(17) 0.0027(18) 0.0115(14) 0.0055(17)
C11 0.053(2) 0.060(2) 0.069(2) -0.0105(17) 0.0147(18) 0.0113(17)
C12 0.054(2) 0.0446(17) 0.0554(17) -0.0063(14) 0.0116(15) -0.0018(13)
C13 0.0267(12) 0.0376(14) 0.0383(13) 0.0003(10) -0.0010(10) 0.0024(10)
C14 0.0414(17) 0.065(2) 0.0411(15) -0.0018(15) 0.0037(13) 0.0044(13)
C15 0.046(2) 0.081(3) 0.062(2) -0.0063(19) 0.0154(17) 0.0149(18)
C16 0.0386(18) 0.066(2) 0.087(3) -0.0126(17) -0.0001(18) 0.021(2)
C17 0.0457(19) 0.0465(19) 0.082(2) -0.0079(15) -0.0082(17) -0.0068(16)
C18 0.0403(16) 0.0405(15) 0.0483(15) -0.0018(12) 0.0012(12) -0.0045(12)
C19 0.0350(14) 0.0334(13) 0.0389(13) 0.0036(11) 0.0073(11) 0.0028(10)
C20 0.057(2) 0.0464(17) 0.0440(16) -0.0026(14) 0.0115(15) -0.0073(12)
C21 0.091(3) 0.054(2) 0.064(2) 0.003(2) 0.039(2) -0.0101(16)
C22 0.076(3) 0.059(2) 0.099(3) 0.020(2) 0.053(3) 0.010(2)
C23 0.050(2) 0.077(3) 0.103(3) 0.028(2) 0.026(2) 0.031(2)
C24 0.0365(16) 0.060(2) 0.0539(17) 0.0081(14) 0.0049(13) 0.0122(14)
C25 0.074(3) 0.123(4) 0.067(2) 0.034(3) 0.013(2) 0.002(3)
C26 0.050(2) 0.105(4) 0.099(3) 0.007(2) -0.014(2) 0.033(3)

loop_
_atom_type_symbol
_atom_type_description
_atom_type_scat_dispersion_real
_atom_type_scat_dispersion_imag
_atom_type_scat_source
C C 0.0033 0.0016 'International Tables Vol C Tables 4.2.6.8 and 6.1.1.4'
H H 0.0000 0.0000 'International Tables Vol C Tables 4.2.6.8 and 6.1.1.4'
O O 0.0106 0.0060 'International Tables Vol C Tables 4.2.6.8 and 6.1.1.4'
Cl Cl 0.1484 0.1585 'International Tables Vol C Tables 4.2.6.8 and 6.1.1.4'
Sn Sn -0.6537 1.4246 'International Tables Vol C Tables 4.2.6.8 and 6.1.1.4'
S S 0.1246 0.1234 'International Tables Vol C Tables 4.2.6.8 and 6.1.1.4'

loop_
_geom_angle_atom_site_label_1
_geom_angle_atom_site_label_2
_geom_angle_atom_site_label_3
_geom_angle_site_symmetry_1
_geom_angle_site_symmetry_3
_geom_angle
O1 Sn1 C1 . . 125.30(10)
O1 Sn1 C7 . . 113.66(10)
C1 Sn1 C7 . . 120.35(11)
O1 Sn1 O2 . 3_757 74.05(7)
C1 Sn1 O2 . 3_757 93.75(10)
C7 Sn1 O2 . 3_757 93.94(9)
O1 Sn1 Cl1 . . 86.75(6)
C1 Sn1 Cl1 . . 93.34(9)
C7 Sn1 Cl1 . . 98.39(8)
O2 Sn1 Cl1 3_757 . 160.17(5)
O1 Sn2 C13 3_757 . 121.78(9)
O1 Sn2 C19 3_757 . 113.91(10)
C13 Sn2 C19 . . 124.24(11)
O1 Sn2 O1 3_757 . 73.87(8)
C13 Sn2 O1 . . 99.07(9)
C19 Sn2 O1 . . 98.37(10)
O1 Sn2 O2 3_757 . 74.43(7)
C13 Sn2 O2 . . 96.46(9)
C19 Sn2 O2 . . 95.42(9)
O1 Sn2 O2 . . 148.27(7)
O3 S1 C25 . . 106.2(2)
O3 S1 C26 . . 106.9(2)
C25 S1 C26 . . 96.9(3)
Sn1 O1 Sn2 . 3_757 110.49(8)
Sn1 O1 Sn2 . . 142.90(9)
Sn2 O1 Sn2 3_757 . 106.13(8)
Sn2 O2 Sn1 . 3_757 100.26(8)
Sn2 O2 H2A . . 118(3)
Sn1 O2 H2A 3_757 . 112(3)
C2 C1 C6 . . 118.6(3)
C2 C1 Sn1 . . 122.4(2)
C6 C1 Sn1 . . 118.5(2)
C3 C2 C1 . . 121.9(4)
C3 C2 H2 . . 119.0
C1 C2 H2 . . 119.0
C2 C3 C4 . . 119.5(4)
C2 C3 H3 . . 120.3
C4 C3 H3 . . 120.3
C5 C4 C3 . . 119.8(3)
C5 C4 H4 . . 120.1
C3 C4 H4 . . 120.1
C4 C5 C6 . . 120.0(4)
C4 C5 H5 . . 120.0
C6 C5 H5 . . 120.0
C1 C6 C5 . . 120.2(4)
C1 C6 H6 . . 119.9
C5 C6 H6 . . 119.9
C12 C7 C8 . . 118.7(3)
C12 C7 Sn1 . . 120.2(2)
C8 C7 Sn1 . . 121.1(2)
C9 C8 C7 . . 120.6(3)
C9 C8 H8 . . 119.7
C7 C8 H8 . . 119.7
C10 C9 C8 . . 119.8(3)
C10 C9 H9 . . 120.1
C8 C9 H9 . . 120.1
C11 C10 C9 . . 119.9(3)
C11 C10 H10 . . 120.0
C9 C10 H10 . . 120.0
C10 C11 C12 . . 120.5(4)
C10 C11 H11 . . 119.8
C12 C11 H11 . . 119.8
C7 C12 C11 . . 120.4(3)
C7 C12 H12 . . 119.8
C11 C12 H12 . . 119.8
C14 C13 C18 . . 118.8(3)
C14 C13 Sn2 . . 122.8(2)
C18 C13 Sn2 . . 118.3(2)
C15 C14 C13 . . 120.3(3)
C15 C14 H14 . . 119.9
C13 C14 H14 . . 119.9
C16 C15 C14 . . 120.1(3)
C16 C15 H15 . . 119.9
C14 C15 H15 . . 119.9
C17 C16 C15 . . 120.7(3)
C17 C16 H16 . . 119.6
C15 C16 H16 . . 119.6
C16 C17 C18 . . 119.2(3)
C16 C17 H17 . . 120.4
C18 C17 H17 . . 120.4
C13 C18 C17 . . 120.8(3)
C13 C18 H18 . . 119.6
C17 C18 H18 . . 119.6
C24 C19 C20 . . 118.6(3)
C24 C19 Sn2 . . 121.9(2)
C20 C19 Sn2 . . 119.4(2)
C21 C20 C19 . . 120.4(4)
C21 C20 H20 . . 119.8
C19 C20 H20 . . 119.8
C22 C21 C20 . . 120.1(4)
C22 C21 H21 . . 119.9
C20 C21 H21 . . 119.9
C23 C22 C21 . . 120.2(3)
C23 C22 H22 . . 119.9
C21 C22 H22 . . 119.9
C22 C23 C24 . . 121.1(4)
C22 C23 H23 . . 119.5
C24 C23 H23 . . 119.5
C19 C24 C23 . . 119.5(4)
C19 C24 H24 . . 120.2
C23 C24 H24 . . 120.2
S1 C25 H25A . . 109.5
S1 C25 H25B . . 109.5
H25A C25 H25B . . 109.5
S1 C25 H25C . . 109.5
H25A C25 H25C . . 109.5
H25B C25 H25C . . 109.5
S1 C26 H26A . . 109.5
S1 C26 H26B . . 109.5
H26A C26 H26B . . 109.5
S1 C26 H26C . . 109.5
H26A C26 H26C . . 109.5
H26B C26 H26C . . 109.5

loop_
_geom_bond_atom_site_label_1
_geom_bond_atom_site_label_2
_geom_bond_site_symmetry_2
_geom_bond_distance
Sn1 O1 . 2.0271(18)
Sn1 C1 . 2.130(3)
Sn1 C7 . 2.137(3)
Sn1 O2 3_757 2.196(2)
Sn1 Cl1 . 2.4628(9)
Sn2 O1 3_757 2.0451(18)
Sn2 C13 . 2.115(3)
Sn2 C19 . 2.121(3)
Sn2 O1 . 2.1351(18)
Sn2 O2 . 2.1630(19)
S1 O3 . 1.490(3)
S1 C25 . 1.757(5)
S1 C26 . 1.777(4)
O1 Sn2 3_757 2.0451(18)
O2 Sn1 3_757 2.196(2)
O2 H2A . 0.824(19)
C1 C2 . 1.379(4)
C1 C6 . 1.379(4)
C2 C3 . 1.363(5)
C2 H2 . 0.9300
C3 C4 . 1.384(6)
C3 H3 . 0.9300
C4 C5 . 1.379(6)
C4 H4 . 0.9300
C5 C6 . 1.390(5)
C5 H5 . 0.9300
C6 H6 . 0.9300
C7 C12 . 1.387(4)
C7 C8 . 1.389(4)
C8 C9 . 1.389(4)
C8 H8 . 0.9300
C9 C10 . 1.384(6)
C9 H9 . 0.9300
C10 C11 . 1.367(6)
C10 H10 . 0.9300
C11 C12 . 1.389(5)
C11 H11 . 0.9300
C12 H12 . 0.9300
C13 C14 . 1.388(4)
C13 C18 . 1.390(4)
C14 C15 . 1.385(5)
C14 H14 . 0.9300
C15 C16 . 1.377(6)
C15 H15 . 0.9300
C16 C17 . 1.371(5)
C16 H16 . 0.9300
C17 C18 . 1.394(5)
C17 H17 . 0.9300
C18 H18 . 0.9300
C19 C24 . 1.387(4)
C19 C20 . 1.390(4)
C20 C21 . 1.387(5)
C20 H20 . 0.9300
C21 C22 . 1.370(7)
C21 H21 . 0.9300
C22 C23 . 1.343(7)
C22 H22 . 0.9300
C23 C24 . 1.402(5)
C23 H23 . 0.9300
C24 H24 . 0.9300
C25 H25A . 0.9600
C25 H25B . 0.9600
C25 H25C . 0.9600
C26 H26A . 0.9600
C26 H26B . 0.9600
C26 H26C . 0.9600

loop_
_geom_hbond_atom_site_label_D
_geom_hbond_atom_site_label_H
_geom_hbond_atom_site_label_A
_geom_hbond_site_symmetry_A
_geom_hbond_distance_DH
_geom_hbond_distance_HA
_geom_hbond_distance_DA
_geom_hbond_angle_DHA
_geom_hbond_publ_flag
O2 H2A O3 1_656 0.824(19) 2.04(2) 2.851(3) 166(4) y

loop_
_geom_torsion_atom_site_label_1
_geom_torsion_atom_site_label_2
_geom_torsion_atom_site_label_3
_geom_torsion_atom_site_label_4
_geom_torsion_site_symmetry_1
_geom_torsion_site_symmetry_4
_geom_torsion
C1 Sn1 O1 Sn2 . 3_757 90.30(14)
C7 Sn1 O1 Sn2 . 3_757 -80.16(12)
O2 Sn1 O1 Sn2 3_757 3_757 7.14(8)
Cl1 Sn1 O1 Sn2 . 3_757 -177.90(9)
C1 Sn1 O1 Sn2 . . -99.31(19)
C7 Sn1 O1 Sn2 . . 90.23(19)
O2 Sn1 O1 Sn2 3_757 . 177.53(19)
Cl1 Sn1 O1 Sn2 . . -7.51(16)
O1 Sn2 O1 Sn1 3_757 . -170.6(2)
C13 Sn2 O1 Sn1 . . -50.03(19)
C19 Sn2 O1 Sn1 . . 76.80(19)
O2 Sn2 O1 Sn1 . . -168.40(12)
O1 Sn2 O1 Sn2 3_757 3_757 0.0
C13 Sn2 O1 Sn2 . 3_757 120.60(10)
C19 Sn2 O1 Sn2 . 3_757 -112.57(10)
O2 Sn2 O1 Sn2 . 3_757 2.2(2)
O1 Sn2 O2 Sn1 3_757 3_757 -6.35(7)
C13 Sn2 O2 Sn1 . 3_757 -127.59(9)
C19 Sn2 O2 Sn1 . 3_757 106.98(10)
O1 Sn2 O2 Sn1 . 3_757 -8.58(18)
O1 Sn1 C1 C2 . . 60.3(3)
C7 Sn1 C1 C2 . . -129.9(2)
O2 Sn1 C1 C2 3_757 . 133.3(2)
Cl1 Sn1 C1 C2 . . -28.1(2)
O1 Sn1 C1 C6 . . -127.6(2)
C7 Sn1 C1 C6 . . 42.3(3)
O2 Sn1 C1 C6 3_757 . -54.5(2)
Cl1 Sn1 C1 C6 . . 144.0(2)
C6 C1 C2 C3 . . 0.1(5)
Sn1 C1 C2 C3 . . 172.2(3)
C1 C2 C3 C4 . . -1.4(6)
C2 C3 C4 C5 . . 1.9(6)
C3 C4 C5 C6 . . -1.0(6)
C2 C1 C6 C5 . . 0.8(5)
Sn1 C1 C6 C5 . . -171.6(3)
C4 C5 C6 C1 . . -0.4(6)
O1 Sn1 C7 C12 . . -102.1(3)
C1 Sn1 C7 C12 . . 86.9(3)
O2 Sn1 C7 C12 3_757 . -176.4(3)
Cl1 Sn1 C7 C12 . . -12.0(3)
O1 Sn1 C7 C8 . . 78.2(3)
C1 Sn1 C7 C8 . . -92.8(3)
O2 Sn1 C7 C8 3_757 . 3.9(2)
Cl1 Sn1 C7 C8 . . 168.3(2)
C12 C7 C8 C9 . . -0.3(5)
Sn1 C7 C8 C9 . . 179.4(3)
C7 C8 C9 C10 . . -0.9(5)
C8 C9 C10 C11 . . 1.6(6)
C9 C10 C11 C12 . . -1.0(6)
C8 C7 C12 C11 . . 0.9(5)
Sn1 C7 C12 C11 . . -178.8(3)
C10 C11 C12 C7 . . -0.3(6)
O1 Sn2 C13 C14 3_757 . 53.5(3)
C19 Sn2 C13 C14 . . -129.8(2)
O1 Sn2 C13 C14 . . -23.1(3)
O2 Sn2 C13 C14 . . 129.2(2)
O1 Sn2 C13 C18 3_757 . -130.2(2)
C19 Sn2 C13 C18 . . 46.5(3)
O1 Sn2 C13 C18 . . 153.2(2)
O2 Sn2 C13 C18 . . -54.5(2)
C18 C13 C14 C15 . . 0.2(5)
Sn2 C13 C14 C15 . . 176.5(3)
C13 C14 C15 C16 . . -0.3(6)
C14 C15 C16 C17 . . 0.6(6)
C15 C16 C17 C18 . . -0.8(6)
C14 C13 C18 C17 . . -0.4(5)
Sn2 C13 C18 C17 . . -176.9(3)
C16 C17 C18 C13 . . 0.7(5)
O1 Sn2 C19 C24 3_757 . -70.8(3)
C13 Sn2 C19 C24 . . 112.2(3)
O1 Sn2 C19 C24 . . 5.2(3)
O2 Sn2 C19 C24 . . -146.2(2)
O1 Sn2 C19 C20 3_757 . 112.1(2)
C13 Sn2 C19 C20 . . -64.8(3)
O1 Sn2 C19 C20 . . -171.9(2)
O2 Sn2 C19 C20 . . 36.8(2)
C24 C19 C20 C21 . . 0.1(5)
Sn2 C19 C20 C21 . . 177.3(3)
C19 C20 C21 C22 . . 0.3(6)
C20 C21 C22 C23 . . -0.6(6)
C21 C22 C23 C24 . . 0.5(7)
C20 C19 C24 C23 . . -0.2(5)
Sn2 C19 C24 C23 . . -177.3(3)
C22 C23 C24 C19 . . -0.1(6)
